data_4104285
loop_
_publ_author_name
'Youngmin Kim'
'Fran\,cois P. Gabba\"i'

_publ_section_title
;
 Cationic Boranes for the Complexation of Fluoride Ions in Water below the
 4 ppm Maximum Contaminant Level
;
_journal_name_full 'Journal of the American Chemical Society'
_journal_page_first 3363
_journal_page_last 3369
_journal_paper_doi 10.1021/ja8091467
_journal_volume 131
_journal_year 2009
_chemical_formula_sum 'C38 H41 B Cl3 O P'
_chemical_formula_weight 661.84
_chemical_name_systematic
; 
 ? 
;
_space_group_IT_number 2
_symmetry_cell_setting triclinic
_symmetry_space_group_name_Hall '-P 1'
_symmetry_space_group_name_H-M 'P -1'
_atom_sites_solution_hydrogens geom
_atom_sites_solution_primary direct
_atom_sites_solution_secondary difmap
_audit_creation_method SHELXL-97
_cell_angle_alpha 73.40(3)
_cell_angle_beta 77.77(3)
_cell_angle_gamma 62.25(3)
_cell_formula_units_Z 2
_cell_length_a 12.262(3)
_cell_length_b 12.756(3)
_cell_length_c 12.976(3)
_cell_measurement_temperature 163(2)
_cell_volume 1713.9(9)
_computing_cell_refinement 'Bruker SMART'
_computing_data_collection 'Bruker SMART'
_computing_data_reduction 'Bruker SMART'
_computing_molecular_graphics 'Bruker SHELXTL'
_computing_publication_material 'Bruker SHELXTL'
_computing_structure_refinement 'SHELXL-97 (Sheldrick, 1997)'
_computing_structure_solution 'SHELXS-97 (Sheldrick, 1990)'
_diffrn_ambient_temperature 163(2)
_diffrn_measured_fraction_theta_full 0.979
_diffrn_measured_fraction_theta_max 0.979
_diffrn_measurement_device_type 'CCD area detector'
_diffrn_measurement_method 'phi and omega scans'
_diffrn_radiation_monochromator graphite
_diffrn_radiation_source 'fine-focus sealed tube'
_diffrn_radiation_type MoK\a
_diffrn_radiation_wavelength 0.71073
_diffrn_reflns_av_R_equivalents 0.0490
_diffrn_reflns_av_sigmaI/netI 0.1236
_diffrn_reflns_limit_h_max 14
_diffrn_reflns_limit_h_min -14
_diffrn_reflns_limit_k_max 7
_diffrn_reflns_limit_k_min -15
_diffrn_reflns_limit_l_max 15
_diffrn_reflns_limit_l_min -15
_diffrn_reflns_number 8681
_diffrn_reflns_theta_full 25.00
_diffrn_reflns_theta_max 25.00
_diffrn_reflns_theta_min 1.64
_exptl_absorpt_coefficient_mu 0.344
_exptl_absorpt_correction_T_max 0.9797
_exptl_absorpt_correction_T_min 0.9251
_exptl_absorpt_correction_type multi-scan
_exptl_absorpt_process_details sadabs
_exptl_crystal_colour colorless
_exptl_crystal_density_diffrn 1.283
_exptl_crystal_density_method 'not measured'
_exptl_crystal_description block
_exptl_crystal_F_000 696
_exptl_crystal_size_max 0.23
_exptl_crystal_size_mid 0.16
_exptl_crystal_size_min 0.06
_refine_diff_density_max 0.607
_refine_diff_density_min -0.547
_refine_diff_density_rms 0.099
_refine_ls_extinction_method none
_refine_ls_goodness_of_fit_ref 1.008
_refine_ls_hydrogen_treatment constr
_refine_ls_matrix_type full
_refine_ls_number_parameters 397
_refine_ls_number_reflns 5926
_refine_ls_number_restraints 12
_refine_ls_restrained_S_all 1.007
_refine_ls_R_factor_all 0.1303
_refine_ls_R_factor_gt 0.0840
_refine_ls_shift/su_max 0.000
_refine_ls_shift/su_mean 0.000
_refine_ls_structure_factor_coef Fsqd
_refine_ls_weighting_details 'calc w=1/[\s^2^(Fo^2^)+(0.0060P)^2^+9.1000P] where P=(Fo^2^+2Fc^2^)/3'
_refine_ls_weighting_scheme calc
_refine_ls_wR_factor_gt 0.1596
_refine_ls_wR_factor_ref 0.1739
_reflns_number_gt 3627
_reflns_number_total 5926
_reflns_threshold_expression >2sigma(I)
_cod_data_source_file ja8091467_si_003.cif
_cod_data_source_block n
_cod_depositor_comments
;
The following automatic conversions were performed:

'_refine_ls_hydrogen_treatment' value 'constra' was replaced with the
value 'constr' as specified in the replacement file
'src/cod-tools/trunk/data/replacement-values/replacement_values.lst'.

Automatic conversion script
Id: cif_fix_values 5376 2017-05-30 11:51:03Z andrius 
;
_cod_original_cell_volume 1713.8(6)
_cod_original_sg_symbol_H-M p-1
_cod_database_code 4104285

loop_
_symmetry_equiv_pos_as_xyz
'x, y, z'
'-x, -y, -z'

loop_
_atom_site_label
_atom_site_type_symbol
_atom_site_fract_x
_atom_site_fract_y
_atom_site_fract_z
_atom_site_U_iso_or_equiv
_atom_site_adp_type
_atom_site_occupancy
_atom_site_symmetry_multiplicity
_atom_site_calc_flag
_atom_site_refinement_flags
Cl1 Cl 0.07255(16) 0.38545(15) 0.44042(14) 0.0387(5) Uani 1 1 d .
P1 P 0.94169(13) 0.78679(13) 0.17278(11) 0.0146(3) Uani 1 1 d .
O1 O 1.1602(3) 0.5883(3) -0.2942(3) 0.0182(9) Uani 1 1 d .
H1A H 1.1183 0.5493 -0.2641 0.027 Uiso 1 1 calc R
C1 C 1.0332(5) 0.7137(5) 0.0652(4) 0.0146(9) Uani 1 1 d U
B1 B 1.2583(6) 0.5579(6) -0.2221(5) 0.0164(14) Uani 1 1 d .
Cl2 Cl 0.13307(16) 0.13392(15) 0.46481(15) 0.0434(5) Uani 1 1 d .
C2 C 1.1524(5) 0.7093(5) 0.0323(4) 0.0185(13) Uani 1 1 d .
H10A H 1.1852 0.7405 0.0698 0.022 Uiso 1 1 calc R
Cl3 Cl 0.19231(16) 0.27082(19) 0.25986(13) 0.0498(6) Uani 1 1 d .
C3 C 1.2217(5) 0.6586(5) -0.0562(4) 0.0175(13) Uani 1 1 d .
H17A H 1.3017 0.6563 -0.0777 0.021 Uiso 1 1 calc R
C4 C 1.1779(5) 0.6113(5) -0.1139(4) 0.0136(12) Uani 1 1 d .
C5 C 1.0583(5) 0.6188(5) -0.0795(4) 0.0156(9) Uani 1 1 d U
H4A H 1.0246 0.5891 -0.1178 0.019 Uiso 1 1 calc R
C6 C 0.9875(5) 0.6683(5) 0.0085(4) 0.0157(8) Uani 1 1 d U
H7A H 0.9073 0.6709 0.0297 0.019 Uiso 1 1 calc R
C7 C 0.8244(5) 0.9353(5) 0.1212(4) 0.0159(12) Uani 1 1 d .
C8 C 0.7453(5) 1.0095(5) 0.1930(4) 0.0179(13) Uani 1 1 d .
H33A H 0.7546 0.9827 0.2682 0.021 Uiso 1 1 calc R
C9 C 0.6545(5) 1.1210(5) 0.1534(5) 0.0228(14) Uani 1 1 d .
H28A H 0.6013 1.1720 0.2015 0.027 Uiso 1 1 calc R
C10 C 0.6398(5) 1.1597(5) 0.0447(5) 0.0197(13) Uani 1 1 d .
H27A H 0.5763 1.2373 0.0184 0.024 Uiso 1 1 calc R
C11 C 0.7165(5) 1.0867(5) -0.0269(4) 0.0223(14) Uani 1 1 d .
H20A H 0.7050 1.1137 -0.1017 0.027 Uiso 1 1 calc R
C12 C 0.8105(5) 0.9738(5) 0.0112(4) 0.0209(13) Uani 1 1 d .
H9A H 0.8643 0.9236 -0.0373 0.025 Uiso 1 1 calc R
C13 C 1.0413(5) 0.7995(5) 0.2473(4) 0.0194(13) Uani 1 1 d .
C14 C 1.0377(5) 0.9099(6) 0.2443(5) 0.0240(14) Uani 1 1 d .
H30A H 0.9789 0.9824 0.2047 0.029 Uiso 1 1 calc R
C15 C 1.1209(6) 0.9153(6) 0.2996(5) 0.0319(16) Uani 1 1 d .
H37A H 1.1190 0.9910 0.2982 0.038 Uiso 1 1 calc R
C16 C 1.2055(6) 0.8087(7) 0.3562(5) 0.0382(18) Uani 1 1 d .
H40A H 1.2618 0.8120 0.3941 0.046 Uiso 1 1 calc R
C17 C 1.2107(6) 0.6990(7) 0.3591(5) 0.0354(17) Uani 1 1 d .
H38A H 1.2706 0.6268 0.3978 0.042 Uiso 1 1 calc R
C18 C 1.1280(5) 0.6935(6) 0.3054(4) 0.0262(14) Uani 1 1 d .
H32A H 1.1303 0.6173 0.3081 0.031 Uiso 1 1 calc R
C19 C 0.8657(5) 0.6992(5) 0.2598(4) 0.0218(13) Uani 1 1 d .
H35A H 0.8116 0.6924 0.2187 0.033 Uiso 1 1 calc R
H35B H 0.8160 0.7392 0.3191 0.033 Uiso 1 1 calc R
H35C H 0.9277 0.6181 0.2892 0.033 Uiso 1 1 calc R
C20 C 1.3448(5) 0.6332(5) -0.2780(4) 0.0148(12) Uani 1 1 d .
C21 C 1.2936(5) 0.7493(5) -0.3487(4) 0.0136(12) Uani 1 1 d .
C22 C 1.3679(5) 0.8066(5) -0.4044(4) 0.0161(12) Uani 1 1 d .
H3A H 1.3316 0.8826 -0.4529 0.019 Uiso 1 1 calc R
C23 C 1.4934(5) 0.7571(5) -0.3919(4) 0.0151(12) Uani 1 1 d .
C24 C 1.5417(5) 0.6487(5) -0.3168(4) 0.0149(12) Uani 1 1 d .
H5A H 1.6258 0.6150 -0.3030 0.018 Uiso 1 1 calc R
C25 C 1.4700(5) 0.5876(5) -0.2609(4) 0.0131(12) Uani 1 1 d .
C26 C 1.1571(5) 0.8188(5) -0.3627(4) 0.0201(13) Uani 1 1 d .
H23A H 1.1415 0.8963 -0.4142 0.030 Uiso 1 1 calc R
H23B H 1.1108 0.8341 -0.2929 0.030 Uiso 1 1 calc R
H23C H 1.1304 0.7712 -0.3901 0.030 Uiso 1 1 calc R
C27 C 1.5717(5) 0.8211(5) -0.4535(5) 0.0244(14) Uani 1 1 d .
H34A H 1.6572 0.7722 -0.4345 0.037 Uiso 1 1 calc R
H34B H 1.5391 0.9003 -0.4351 0.037 Uiso 1 1 calc R
H34C H 1.5700 0.8324 -0.5312 0.037 Uiso 1 1 calc R
C28 C 1.5337(5) 0.4745(5) -0.1776(4) 0.0206(13) Uani 1 1 d .
H21A H 1.4761 0.4388 -0.1423 0.031 Uiso 1 1 calc R
H21B H 1.5606 0.4954 -0.1235 0.031 Uiso 1 1 calc R
H21C H 1.6059 0.4159 -0.2129 0.031 Uiso 1 1 calc R
C29 C 1.3409(5) 0.4091(5) -0.2063(4) 0.0148(12) Uani 1 1 d .
C30 C 1.3988(5) 0.3625(5) -0.3015(4) 0.0154(12) Uani 1 1 d .
C31 C 1.4667(5) 0.2385(5) -0.2964(4) 0.0188(13) Uani 1 1 d .
H18A H 1.5060 0.2116 -0.3615 0.023 Uiso 1 1 calc R
C32 C 1.4792(5) 0.1537(5) -0.2017(5) 0.0201(13) Uani 1 1 d .
C33 C 1.4216(5) 0.1954(5) -0.1082(4) 0.0196(13) Uani 1 1 d .
H22A H 1.4264 0.1383 -0.0416 0.023 Uiso 1 1 calc R
C34 C 1.3562(5) 0.3199(5) -0.1087(4) 0.0180(13) Uani 1 1 d .
C35 C 1.3923(6) 0.4415(5) -0.4139(4) 0.0253(14) Uani 1 1 d .
H39A H 1.4376 0.3902 -0.4666 0.038 Uiso 1 1 calc R
H39B H 1.4295 0.4963 -0.4185 0.038 Uiso 1 1 calc R
H39C H 1.3056 0.4894 -0.4296 0.038 Uiso 1 1 calc R
C36 C 1.5559(6) 0.0188(5) -0.1998(5) 0.0311(16) Uani 1 1 d .
H31A H 1.5889 0.0076 -0.2736 0.047 Uiso 1 1 calc R
H31B H 1.5035 -0.0239 -0.1696 0.047 Uiso 1 1 calc R
H31C H 1.6245 -0.0139 -0.1551 0.047 Uiso 1 1 calc R
C37 C 1.3097(5) 0.3510(5) 0.0019(4) 0.0201(13) Uani 1 1 d .
H26A H 1.2656 0.4393 -0.0065 0.030 Uiso 1 1 calc R
H26B H 1.3801 0.3195 0.0443 0.030 Uiso 1 1 calc R
H26C H 1.2534 0.3143 0.0394 0.030 Uiso 1 1 calc R
C38 C 0.0860(5) 0.2763(5) 0.3736(4) 0.0227(14) Uani 1 1 d .
H36A H 0.0035 0.2997 0.3505 0.027 Uiso 1 1 calc R

loop_
_atom_site_aniso_label
_atom_site_aniso_U_11
_atom_site_aniso_U_22
_atom_site_aniso_U_33
_atom_site_aniso_U_23
_atom_site_aniso_U_13
_atom_site_aniso_U_12
Cl1 0.0419(10) 0.0277(9) 0.0424(10) -0.0137(8) -0.0141(8) -0.0041(8)
P1 0.0130(7) 0.0156(8) 0.0135(7) -0.0038(6) 0.0012(6) -0.0055(6)
O1 0.014(2) 0.018(2) 0.022(2) -0.0018(17) -0.0035(16) -0.0073(17)
C1 0.0127(17) 0.0154(19) 0.0181(18) -0.0041(15) -0.0015(14) -0.0076(15)
B1 0.020(3) 0.014(3) 0.011(3) 0.002(3) -0.005(3) -0.005(3)
Cl2 0.0419(10) 0.0238(9) 0.0595(12) 0.0137(8) -0.0256(9) -0.0144(8)
C2 0.024(3) 0.017(3) 0.020(3) -0.006(2) -0.002(2) -0.012(3)
Cl3 0.0300(10) 0.0799(15) 0.0212(9) -0.0117(9) 0.0005(7) -0.0096(10)
C3 0.014(3) 0.022(3) 0.016(3) -0.005(2) 0.000(2) -0.007(3)
C4 0.013(3) 0.010(3) 0.014(3) 0.000(2) -0.002(2) -0.003(2)
C5 0.0133(17) 0.0166(18) 0.0186(18) -0.0040(15) -0.0016(15) -0.0076(15)
C6 0.0128(17) 0.0164(18) 0.0189(17) -0.0036(14) -0.0008(14) -0.0075(14)
C7 0.012(3) 0.014(3) 0.019(3) -0.004(2) -0.002(2) -0.003(2)
C8 0.017(3) 0.024(3) 0.014(3) -0.003(2) -0.002(2) -0.009(3)
C9 0.020(3) 0.021(3) 0.029(3) -0.010(3) 0.000(3) -0.008(3)
C10 0.015(3) 0.013(3) 0.032(3) 0.003(3) -0.010(3) -0.007(2)
C11 0.025(3) 0.023(3) 0.016(3) 0.000(3) -0.007(3) -0.008(3)
C12 0.027(3) 0.016(3) 0.020(3) -0.008(2) 0.001(3) -0.009(3)
C13 0.017(3) 0.027(3) 0.009(3) -0.004(2) 0.003(2) -0.007(3)
C14 0.012(3) 0.034(4) 0.027(3) -0.014(3) 0.003(3) -0.008(3)
C15 0.026(4) 0.049(4) 0.035(4) -0.030(3) 0.010(3) -0.021(3)
C16 0.027(4) 0.071(6) 0.023(4) -0.025(4) 0.006(3) -0.022(4)
C17 0.026(4) 0.048(5) 0.025(4) 0.000(3) -0.011(3) -0.011(3)
C18 0.028(4) 0.033(4) 0.018(3) -0.003(3) -0.006(3) -0.013(3)
C19 0.023(3) 0.020(3) 0.019(3) -0.001(2) 0.003(3) -0.011(3)
C20 0.021(3) 0.013(3) 0.010(3) -0.005(2) -0.001(2) -0.005(2)
C21 0.015(3) 0.020(3) 0.011(3) -0.006(2) 0.001(2) -0.011(2)
C22 0.020(3) 0.019(3) 0.009(3) -0.004(2) -0.001(2) -0.008(3)
C23 0.021(3) 0.016(3) 0.010(3) -0.004(2) 0.001(2) -0.010(3)
C24 0.011(3) 0.014(3) 0.019(3) -0.007(2) -0.002(2) -0.003(2)
C25 0.011(3) 0.013(3) 0.014(3) -0.005(2) -0.001(2) -0.003(2)
C26 0.023(3) 0.009(3) 0.021(3) 0.003(2) -0.004(3) -0.005(3)
C27 0.030(3) 0.025(3) 0.023(3) 0.004(3) 0.000(3) -0.021(3)
C28 0.016(3) 0.026(3) 0.023(3) -0.001(3) -0.003(2) -0.014(3)
C29 0.011(3) 0.018(3) 0.016(3) -0.002(2) -0.001(2) -0.007(2)
C30 0.016(3) 0.016(3) 0.017(3) -0.001(2) -0.005(2) -0.010(2)
C31 0.017(3) 0.020(3) 0.017(3) -0.008(2) 0.000(2) -0.005(3)
C32 0.014(3) 0.021(3) 0.029(3) -0.004(3) -0.008(3) -0.009(3)
C33 0.020(3) 0.018(3) 0.016(3) 0.006(2) -0.007(2) -0.009(3)
C34 0.014(3) 0.020(3) 0.017(3) -0.003(2) -0.009(2) -0.003(3)
C35 0.034(4) 0.017(3) 0.021(3) -0.005(3) 0.004(3) -0.010(3)
C36 0.038(4) 0.016(3) 0.037(4) -0.004(3) -0.011(3) -0.008(3)
C37 0.014(3) 0.019(3) 0.014(3) 0.005(2) -0.002(2) -0.002(3)
C38 0.026(3) 0.019(3) 0.021(3) -0.003(3) -0.006(3) -0.007(3)

loop_
_atom_type_symbol
_atom_type_description
_atom_type_scat_dispersion_real
_atom_type_scat_dispersion_imag
_atom_type_scat_source
C C 0.0033 0.0016 'International Tables Vol C Tables 4.2.6.8 and 6.1.1.4'
H H 0.0000 0.0000 'International Tables Vol C Tables 4.2.6.8 and 6.1.1.4'
P P 0.1023 0.0942 'International Tables Vol C Tables 4.2.6.8 and 6.1.1.4'
B B 0.0013 0.0007 'International Tables Vol C Tables 4.2.6.8 and 6.1.1.4'
O O 0.0106 0.0060 'International Tables Vol C Tables 4.2.6.8 and 6.1.1.4'
Cl Cl 0.1484 0.1585 'International Tables Vol C Tables 4.2.6.8 and 6.1.1.4'

loop_
_geom_angle_atom_site_label_1
_geom_angle_atom_site_label_2
_geom_angle_atom_site_label_3
_geom_angle
C19 P1 C1 109.6(3)
C19 P1 C13 109.8(3)
C1 P1 C13 108.7(2)
C19 P1 C7 107.9(3)
C1 P1 C7 110.8(2)
C13 P1 C7 109.9(3)
B1 O1 H1A 109.5
C6 C1 C2 119.0(5)
C6 C1 P1 121.7(4)
C2 C1 P1 119.2(4)
O1 B1 C4 104.1(4)
O1 B1 C29 104.3(4)
C4 B1 C29 117.7(4)
O1 B1 C20 111.5(4)
C4 B1 C20 106.9(4)
C29 B1 C20 112.1(4)
C3 C2 C1 119.5(5)
C3 C2 H10A 120.2
C1 C2 H10A 120.2
C4 C3 C2 122.5(5)
C4 C3 H17A 118.8
C2 C3 H17A 118.8
C3 C4 C5 116.3(5)
C3 C4 B1 121.9(5)
C5 C4 B1 121.7(5)
C6 C5 C4 122.4(5)
C6 C5 H4A 118.8
C4 C5 H4A 118.8
C1 C6 C5 120.3(5)
C1 C6 H7A 119.9
C5 C6 H7A 119.9
C12 C7 C8 120.5(5)
C12 C7 P1 119.7(4)
C8 C7 P1 119.7(4)
C9 C8 C7 119.3(5)
C9 C8 H33A 120.4
C7 C8 H33A 120.4
C8 C9 C10 120.6(5)
C8 C9 H28A 119.7
C10 C9 H28A 119.7
C9 C10 C11 120.6(5)
C9 C10 H27A 119.7
C11 C10 H27A 119.7
C10 C11 C12 119.8(5)
C10 C11 H20A 120.1
C12 C11 H20A 120.1
C7 C12 C11 119.1(5)
C7 C12 H9A 120.4
C11 C12 H9A 120.4
C14 C13 C18 119.7(5)
C14 C13 P1 121.8(4)
C18 C13 P1 118.5(5)
C13 C14 C15 120.0(6)
C13 C14 H30A 120.0
C15 C14 H30A 120.0
C16 C15 C14 118.8(6)
C16 C15 H37A 120.6
C14 C15 H37A 120.6
C17 C16 C15 121.8(6)
C17 C16 H40A 119.1
C15 C16 H40A 119.1
C16 C17 C18 119.5(6)
C16 C17 H38A 120.3
C18 C17 H38A 120.3
C17 C18 C13 120.2(6)
C17 C18 H32A 119.9
C13 C18 H32A 119.9
P1 C19 H35A 109.5
P1 C19 H35B 109.5
H35A C19 H35B 109.5
P1 C19 H35C 109.5
H35A C19 H35C 109.5
H35B C19 H35C 109.5
C25 C20 C21 116.1(5)
C25 C20 B1 123.6(5)
C21 C20 B1 120.3(5)
C22 C21 C20 120.7(5)
C22 C21 C26 116.6(5)
C20 C21 C26 122.6(5)
C23 C22 C21 122.6(5)
C23 C22 H3A 118.7
C21 C22 H3A 118.7
C22 C23 C24 117.0(5)
C22 C23 C27 121.4(5)
C24 C23 C27 121.6(5)
C23 C24 C25 121.8(5)
C23 C24 H5A 119.1
C25 C24 H5A 119.1
C24 C25 C20 121.6(5)
C24 C25 C28 115.4(5)
C20 C25 C28 122.9(5)
C21 C26 H23A 109.5
C21 C26 H23B 109.5
H23A C26 H23B 109.5
C21 C26 H23C 109.5
H23A C26 H23C 109.5
H23B C26 H23C 109.5
C23 C27 H34A 109.5
C23 C27 H34B 109.5
H34A C27 H34B 109.5
C23 C27 H34C 109.5
H34A C27 H34C 109.5
H34B C27 H34C 109.5
C25 C28 H21A 109.5
C25 C28 H21B 109.5
H21A C28 H21B 109.5
C25 C28 H21C 109.5
H21A C28 H21C 109.5
H21B C28 H21C 109.5
C34 C29 C30 115.0(5)
C34 C29 B1 127.6(5)
C30 C29 B1 117.3(4)
C31 C30 C29 121.4(5)
C31 C30 C35 115.0(5)
C29 C30 C35 123.6(5)
C32 C31 C30 122.8(5)
C32 C31 H18A 118.6
C30 C31 H18A 118.6
C31 C32 C33 117.4(5)
C31 C32 C36 121.0(5)
C33 C32 C36 121.7(5)
C32 C33 C34 121.9(5)
C32 C33 H22A 119.1
C34 C33 H22A 119.1
C33 C34 C29 121.5(5)
C33 C34 C37 115.4(5)
C29 C34 C37 123.1(5)
C30 C35 H39A 109.5
C30 C35 H39B 109.5
H39A C35 H39B 109.5
C30 C35 H39C 109.5
H39A C35 H39C 109.5
H39B C35 H39C 109.5
C32 C36 H31A 109.5
C32 C36 H31B 109.5
H31A C36 H31B 109.5
C32 C36 H31C 109.5
H31A C36 H31C 109.5
H31B C36 H31C 109.5
C34 C37 H26A 109.5
C34 C37 H26B 109.5
H26A C37 H26B 109.5
C34 C37 H26C 109.5
H26A C37 H26C 109.5
H26B C37 H26C 109.5
Cl3 C38 Cl2 110.9(3)
Cl3 C38 Cl1 110.0(3)
Cl2 C38 Cl1 108.7(3)
Cl3 C38 H36A 109.1
Cl2 C38 H36A 109.1
Cl1 C38 H36A 109.1

loop_
_geom_bond_atom_site_label_1
_geom_bond_atom_site_label_2
_geom_bond_distance
Cl1 C38 1.769(6)
P1 C19 1.787(6)
P1 C1 1.784(5)
P1 C13 1.797(6)
P1 C7 1.803(5)
O1 B1 1.519(7)
O1 H1A 0.8400
C1 C6 1.383(7)
C1 C2 1.412(7)
B1 C4 1.656(8)
B1 C29 1.658(8)
B1 C20 1.673(8)
Cl2 C38 1.766(6)
C2 C3 1.398(7)
C2 H10A 0.9500
Cl3 C38 1.744(6)
C3 C4 1.394(7)
C3 H17A 0.9500
C4 C5 1.405(7)
C5 C6 1.392(7)
C5 H4A 0.9500
C6 H7A 0.9500
C7 C12 1.390(7)
C7 C8 1.403(7)
C8 C9 1.369(8)
C8 H33A 0.9500
C9 C10 1.377(8)
C9 H28A 0.9500
C10 C11 1.387(8)
C10 H27A 0.9500
C11 C12 1.391(8)
C11 H20A 0.9500
C12 H9A 0.9500
C13 C14 1.378(8)
C13 C18 1.395(8)
C14 C15 1.401(8)
C14 H30A 0.9500
C15 C16 1.380(9)
C15 H37A 0.9500
C16 C17 1.361(9)
C16 H40A 0.9500
C17 C18 1.382(8)
C17 H38A 0.9500
C18 H32A 0.9500
C19 H35A 0.9800
C19 H35B 0.9800
C19 H35C 0.9800
C20 C25 1.408(7)
C20 C21 1.425(7)
C21 C22 1.388(7)
C21 C26 1.508(7)
C22 C23 1.392(7)
C22 H3A 0.9500
C23 C24 1.387(7)
C23 C27 1.503(7)
C24 C25 1.397(7)
C24 H5A 0.9500
C25 C28 1.509(7)
C26 H23A 0.9800
C26 H23B 0.9800
C26 H23C 0.9800
C27 H34A 0.9800
C27 H34B 0.9800
C27 H34C 0.9800
C28 H21A 0.9800
C28 H21B 0.9800
C28 H21C 0.9800
C29 C34 1.418(7)
C29 C30 1.428(7)
C30 C31 1.391(7)
C30 C35 1.512(7)
C31 C32 1.367(8)
C31 H18A 0.9500
C32 C33 1.382(8)
C32 C36 1.525(8)
C33 C34 1.405(8)
C33 H22A 0.9500
C34 C37 1.521(7)
C35 H39A 0.9800
C35 H39B 0.9800
C35 H39C 0.9800
C36 H31A 0.9800
C36 H31B 0.9800
C36 H31C 0.9800
C37 H26A 0.9800
C37 H26B 0.9800
C37 H26C 0.9800
C38 H36A 1.0000
